data_4109909
loop_
_publ_author_name
'Satoru Shimomura'
'Satoshi Horike'
'Ryotaro Matsuda'
'Susumu Kitagawa'

_publ_section_title
;
 Guest-Specific Function of a Flexible Undulating Channel in a
 7,7,8,8-Tetracyano-p-quinodimethane Dimer-Based Porous Coordination
 Polymer
;
_journal_name_full 'Journal of the American Chemical Society'
_journal_page_first 10990
_journal_page_last 10991
_journal_paper_doi 10.1021/ja073505z
_journal_volume 129
_journal_year 2007
_chemical_formula_moiety 'C40 H22 N10 Zn '
_chemical_formula_sum 'C40 H22 N10 Zn'
_chemical_formula_weight 708.06
_space_group_IT_number 49
_symmetry_cell_setting orthorhombic
_symmetry_Int_Tables_number 49
_symmetry_space_group_name_Hall '-P 2 2c'
_symmetry_space_group_name_H-M 'P c c m'
_cell_angle_alpha 90.0000
_cell_angle_beta 90.0000
_cell_angle_gamma 90.0000
_cell_formula_units_Z 2
_cell_length_a 11.361(5)
_cell_length_b 12.645(6)
_cell_length_c 14.775(7)
_cell_measurement_reflns_used 6560
_cell_measurement_temperature 223.1
_cell_measurement_theta_max 27.5
_cell_measurement_theta_min 3.3
_cell_volume 2122.6(17)
_computing_cell_refinement CrystalClear
_computing_data_collection CrystalClear
_computing_data_reduction CrystalStructure
_computing_publication_material 'CrystalStructure 3.8'
_computing_structure_refinement CRYSTALS
_computing_structure_solution SIR2002
_diffrn_detector_area_resol_mean 7.31
_diffrn_measured_fraction_theta_full 0.994
_diffrn_measured_fraction_theta_max 0.994
_diffrn_measurement_device_type 'Rigaku Mercury'
_diffrn_measurement_method \w
_diffrn_radiation_type 'Mo K\a'
_diffrn_radiation_wavelength 0.71070
_diffrn_reflns_av_R_equivalents 0.041
_diffrn_reflns_limit_h_max 14
_diffrn_reflns_limit_h_min -14
_diffrn_reflns_limit_k_max 16
_diffrn_reflns_limit_k_min -12
_diffrn_reflns_limit_l_max 18
_diffrn_reflns_limit_l_min -18
_diffrn_reflns_number 15080
_diffrn_reflns_theta_full 27.47
_diffrn_reflns_theta_max 27.47
_exptl_absorpt_coefficient_mu 0.616
_exptl_absorpt_correction_T_max 0.884
_exptl_absorpt_correction_T_min 0.748
_exptl_absorpt_correction_type multi-scan
_exptl_absorpt_process_details 'Jacobson, R. (1998) Private communication'
_exptl_crystal_colour colorless
_exptl_crystal_density_diffrn 1.108
_exptl_crystal_description prism
_exptl_crystal_F_000 724.00
_exptl_crystal_size_max 0.20
_exptl_crystal_size_mid 0.20
_exptl_crystal_size_min 0.20
_refine_diff_density_max 1.12
_refine_diff_density_min -0.41
_refine_ls_extinction_method none
_refine_ls_goodness_of_fit_ref 1.082
_refine_ls_hydrogen_treatment refall
_refine_ls_number_parameters 138
_refine_ls_number_reflns 2521
_refine_ls_R_factor_gt 0.0586
_refine_ls_shift/su_max 0.0000
_refine_ls_structure_factor_coef Fsqd
_refine_ls_weighting_details
;
    Chebychev polynomial with 3 parameters (Carruthers & Watkin, 1979)
    13646.8000    18827.5000    5463.9500
;
_refine_ls_weighting_scheme calc
_refine_ls_wR_factor_ref 0.0591
_reflns_number_gt 2160
_reflns_number_total 2521
_reflns_threshold_expression F^2^>2.0\s(F^2^)
_cod_data_source_file ja073505zsi20070516_065225.cif
_cod_data_source_block '__Zn_TCNQ_bpy_ben_b'
_cod_original_cell_volume 2122.4(18)
_cod_original_formula_sum 'C40 H22 N10 Zn '
_cod_database_code 4109909

loop_
_symmetry_equiv_pos_site_id
_symmetry_equiv_pos_as_xyz
1 +X,+Y,+Z
2 -X,+Y,1/2+Z
3 +X,-Y,1/2+Z
4 -X,-Y,+Z
5 -X,-Y,-Z
6 +X,-Y,1/2-Z
7 -X,+Y,1/2-Z
8 +X,+Y,-Z

loop_
_atom_site_label
_atom_site_type_symbol
_atom_site_fract_x
_atom_site_fract_y
_atom_site_fract_z
_atom_site_U_iso_or_equiv
_atom_site_adp_type
_atom_site_occupancy
_atom_site_symmetry_multiplicity
_atom_site_calc_flag
_atom_site_refinement_flags
Zn(1) Zn 0.5000 0.0000 0.2500 0.02468(7) Uani 1.00 4 d S
N(1) N 0.49952(13) 0.11975(9) 0.14743(7) 0.0355(2) Uani 1.00 1 d .
N(2) N 0.0937(2) 0.64168(18) 0.14269(16) 0.0917(7) Uani 1.00 1 d .
N(3) N 0.31054(11) 0.0000 0.2500 0.0280(3) Uani 1.00 2 d S
C(1) C 0.46310(10) 0.15200(10) 0.08013(9) 0.0278(2) Uani 1.00 1 d .
C(2) C 0.41707(17) 0.19236(16) 0.0000 0.0308(4) Uani 1.00 2 d S
C(3) C 0.32557(18) 0.27193(17) 0.0000 0.0345(4) Uani 1.00 2 d S
C(4) C 0.28025(14) 0.31211(14) 0.08104(10) 0.0449(4) Uani 1.00 1 d .
C(5) C 0.19887(16) 0.39254(16) 0.08103(12) 0.0524(4) Uani 1.00 1 d .
C(6) C 0.1583(2) 0.4342(2) 0.0000 0.0481(6) Uani 1.00 2 d S
C(7) C 0.0667(2) 0.52194(18) 0.0000 0.0527(7) Uani 1.00 2 d S
C(8) C 0.08087(17) 0.59107(15) 0.08084(16) 0.0585(5) Uani 1.00 1 d .
C(9) C 0.24990(11) 0.08808(11) 0.26663(9) 0.0335(3) Uani 1.00 1 d .
C(10) C 0.12820(11) 0.09183(11) 0.26669(10) 0.0340(3) Uani 1.00 1 d .
C(11) C 0.06535(12) 0.0000 0.2500 0.0259(3) Uani 1.00 2 d S
C(12) C 0.1178(8) 0.0267(6) 0.000000(10) 0.156(3) Uani 1.00 2 d S
C(13) C 0.0302(9) 0.1038(5) 0.000000(10) 0.136(2) Uani 1.00 2 d S
C(14) C -0.0800(8) 0.0832(6) 0.000000(10) 0.143(2) Uani 1.00 2 d S
H(1) H 0.3062 0.2833 0.1370 0.054 Uiso 1.00 1 c R
H(2) H 0.1704 0.4201 0.1367 0.063 Uiso 1.00 1 c R
H(3) H 0.2922 0.1512 0.2792 0.040 Uiso 1.00 1 c R
H(4) H 0.0883 0.1565 0.2780 0.041 Uiso 1.00 1 c R
H(5) H 0.1980 0.0479 0.0000 0.188 Uiso 1.00 2 c R
H(6) H 0.0514 0.1765 0.0000 0.163 Uiso 1.00 2 c R
H(7) H -0.1383 0.1370 0.0000 0.172 Uiso 1.00 2 c R

loop_
_atom_site_aniso_label
_atom_site_aniso_U_11
_atom_site_aniso_U_22
_atom_site_aniso_U_33
_atom_site_aniso_U_12
_atom_site_aniso_U_13
_atom_site_aniso_U_23
Zn(1) 0.01281(12) 0.03541(16) 0.02582(15) 0.0000 0.0000 0.0000
N(1) 0.0286(4) 0.0451(5) 0.0328(5) 0.0117(6) 0.0027(5) 0.0074(4)
N(2) 0.0867(14) 0.0666(12) 0.1217(17) 0.0168(11) -0.0092(12) -0.0394(13)
N(3) 0.0129(5) 0.0368(7) 0.0343(6) 0.0000 0.0000 -0.0078(8)
C(1) 0.0224(5) 0.0299(6) 0.0312(6) 0.0094(4) 0.0025(4) -0.0005(5)
C(2) 0.0318(8) 0.0325(9) 0.0280(8) 0.0144(8) 0.0000 0.0000
C(3) 0.0329(9) 0.0371(10) 0.0336(9) 0.0174(8) 0.0000 0.0000
C(4) 0.0468(8) 0.0554(9) 0.0325(7) 0.0283(7) 0.0005(6) -0.0015(6)
C(5) 0.0516(9) 0.0600(10) 0.0455(8) 0.0307(8) 0.0012(7) -0.0095(8)
C(6) 0.0400(12) 0.0430(12) 0.0614(14) 0.0223(10) 0.0000 0.0000
C(7) 0.0449(13) 0.0322(13) 0.0809(17) 0.0171(9) 0.0000 0.0000
C(8) 0.0451(9) 0.0422(9) 0.0883(13) 0.0194(7) -0.0038(9) -0.0136(9)
C(9) 0.0157(5) 0.0347(6) 0.0503(9) -0.0034(4) -0.0005(5) -0.0107(6)
C(10) 0.0168(5) 0.0319(6) 0.0534(9) 0.0019(4) 0.0027(5) -0.0096(6)
C(11) 0.0148(7) 0.0329(8) 0.0300(7) 0.0000 0.0000 0.0004(9)
C(12) 0.233(9) 0.168(7) 0.068(2) -0.100(7) 0.0000 0.0000
C(13) 0.218(9) 0.114(4) 0.076(2) -0.070(5) 0.0000 0.0000
C(14) 0.189(7) 0.167(6) 0.074(3) -0.052(5) 0.0000 0.0000

loop_
_atom_type_symbol
_atom_type_description
_atom_type_scat_dispersion_real
_atom_type_scat_dispersion_imag
_atom_type_scat_source
C C 0.003 0.002
;
International Tables for Crystallography
(1992, Vol. C, Tables 4.2.6.8 and 6.1.1.4)
;
H H 0.000 0.000
;
International Tables for Crystallography
(1992, Vol. C, Table 6.1.1.4)
;
N N 0.006 0.003
;
International Tables for Crystallography
(1992, Vol. C, Tables 4.2.6.8 and 6.1.1.4)
;
Zn Zn 0.284 1.430
;
International Tables for Crystallography
(1992, Vol. C, Tables 4.2.6.8 and 6.1.1.4)
;

loop_
_geom_angle_atom_site_label_1
_geom_angle_atom_site_label_2
_geom_angle_atom_site_label_3
_geom_angle
_geom_angle_publ_flag
_geom_angle_site_symmetry_1
_geom_angle_site_symmetry_3
N(1) Zn(1) N(1) 89.95(4) yes . 4_655
N(1) Zn(1) N(1) 179.71(5) yes . 6_555
N(1) Zn(1) N(1) 90.05(4) yes . 7_655
N(1) Zn(1) N(3) 89.85(3) yes . .
N(1) Zn(1) N(3) 90.15(3) yes . 4_655
N(1) Zn(1) N(1) 90.05(4) yes 4_655 6_555
N(1) Zn(1) N(1) 179.71(5) yes 4_655 7_655
N(1) Zn(1) N(3) 90.15(3) yes 4_655 .
N(1) Zn(1) N(3) 89.85(3) yes 4_655 4_655
N(1) Zn(1) N(1) 89.95(4) yes 6_555 7_655
N(1) Zn(1) N(3) 89.85(3) yes 6_555 .
N(1) Zn(1) N(3) 90.15(3) yes 6_555 4_655
N(1) Zn(1) N(3) 90.15(3) yes 7_655 .
N(1) Zn(1) N(3) 89.85(3) yes 7_655 4_655
Zn(1) N(1) C(1) 149.54(11) yes . .
Zn(1) N(3) C(9) 121.13(7) yes . .
Zn(1) N(3) C(9) 121.13(7) yes . 6_555
C(9) N(3) C(9) 117.73(12) yes . 6_555
N(1) C(1) C(2) 178.61(14) yes . .
C(1) C(2) C(1) 116.63(15) yes . 8_555
C(1) C(2) C(3) 121.68(8) yes . .
C(1) C(2) C(3) 121.68(8) yes 8_555 .
C(2) C(3) C(4) 121.14(9) yes . .
C(2) C(3) C(4) 121.14(9) yes . 8_555
C(4) C(3) C(4) 117.72(17) yes . 8_555
C(3) C(4) C(5) 121.08(15) yes . .
C(4) C(5) C(6) 120.31(16) yes . .
C(5) C(6) C(5) 119.4(2) yes . 8_555
C(5) C(6) C(7) 120.28(11) yes . .
C(5) C(6) C(7) 120.28(11) yes 8_555 .
C(6) C(7) C(7) 113.08(18) yes . 4_565
C(6) C(7) C(8) 110.72(14) yes . .
C(6) C(7) C(8) 110.72(14) yes . 8_555
C(7) C(7) C(8) 107.69(14) yes 4_565 .
C(7) C(7) C(8) 107.69(14) yes 4_565 8_555
C(8) C(7) C(8) 106.68(18) yes . 8_555
N(2) C(8) C(7) 178.3(2) yes . .
N(3) C(9) C(10) 123.06(12) yes . .
C(9) C(10) C(11) 119.10(12) yes . .
C(10) C(11) C(10) 117.95(12) yes . 6_555
C(10) C(11) C(11) 121.03(7) yes . 4_555
C(10) C(11) C(11) 121.03(7) yes 6_555 4_555
C(13) C(12) C(14) 117.3(8) yes . 4_555
C(12) C(13) C(14) 123.8(7) yes . .
C(12) C(14) C(13) 118.9(8) yes 4_555 .
C(3) C(4) H(1) 119.4 no . .
C(5) C(4) H(1) 119.5 no . .
C(4) C(5) H(2) 120.0 no . .
C(6) C(5) H(2) 119.7 no . .
N(3) C(9) H(3) 118.5 no . .
C(10) C(9) H(3) 118.5 no . .
C(9) C(10) H(4) 120.4 no . .
C(11) C(10) H(4) 120.5 no . .
C(13) C(12) H(5) 119.2 no . .
C(14) C(12) H(5) 123.6 no 4_555 .
C(12) C(13) H(6) 119.8 no . .
C(14) C(13) H(6) 116.4 no . .
C(12) C(14) H(7) 118.6 no 4_555 .
C(13) C(14) H(7) 122.5 no . .

loop_
_geom_bond_atom_site_label_1
_geom_bond_atom_site_label_2
_geom_bond_distance
_geom_bond_publ_flag
_geom_bond_site_symmetry_2
Zn(1) N(1) 2.1423(10) yes .
Zn(1) N(1) 2.1423(10) yes 4_655
Zn(1) N(1) 2.1423(10) yes 6_555
Zn(1) N(1) 2.1423(10) yes 7_655
Zn(1) N(3) 2.1524(12) yes .
Zn(1) N(3) 2.1524(12) yes 4_655
N(1) C(1) 1.1516(17) yes .
N(2) C(8) 1.125(3) yes .
N(3) C(9) 1.3325(14) yes .
N(3) C(9) 1.3325(14) yes 6_555
C(1) C(2) 1.3912(16) yes .
C(2) C(3) 1.447(2) yes .
C(3) C(4) 1.3989(18) yes .
C(3) C(4) 1.3989(18) yes 8_555
C(4) C(5) 1.374(2) yes .
C(5) C(6) 1.387(2) yes .
C(6) C(7) 1.522(3) yes .
C(7) C(7) 1.613(3) yes 4_565
C(7) C(8) 1.489(2) yes .
C(7) C(8) 1.489(2) yes 8_555
C(9) C(10) 1.3834(17) yes .
C(10) C(11) 1.3853(15) yes .
C(11) C(11) 1.4849(19) yes 4_555
C(12) C(13) 1.393(13) yes .
C(12) C(14) 1.454(12) yes 4_555
C(13) C(14) 1.279(14) yes .
C(4) H(1) 0.950 no .
C(5) H(2) 0.950 no .
C(9) H(3) 0.950 no .
C(10) H(4) 0.950 no .
C(12) H(5) 0.950 no .
C(13) H(6) 0.950 no .
C(14) H(7) 0.950 no .

loop_
_geom_contact_atom_site_label_1
_geom_contact_atom_site_label_2
_geom_contact_distance
_geom_contact_site_symmetry_2
C(6) C(8) 2.986(3) 5_565
C(7) N(2) 3.471(3) 5_565
C(7) C(5) 3.421(2) 5_565
C(7) C(8) 2.505(2) 5_565
C(10) C(10) 2.9544(17) 7_555
C(10) C(14) 3.492(2) 2_555
C(11) C(10) 2.4988(17) 7_555
C(14) C(10) 3.492(2) 2_554
C(14) C(10) 3.492(2) 7_555
N(2) H(2) 3.463 6_565
N(2) H(4) 2.809 6_565
N(2) H(6) 3.528 4_565
N(2) H(7) 3.540 4_565
C(1) H(5) 3.494 .
C(2) H(5) 3.087 .
C(3) H(5) 3.182 .
C(3) H(6) 3.341 .
C(4) H(6) 3.337 .
C(5) H(6) 3.421 .
C(6) H(6) 3.478 .
C(7) H(2) 3.445 5_565
C(8) H(6) 3.511 4_565
C(10) H(4) 2.675 7_555
C(10) H(7) 3.496 2_555
C(11) H(4) 2.671 7_555
C(14) H(4) 3.410 2_554
C(14) H(4) 3.410 7_555
H(2) N(2) 3.463 6_565
H(4) N(2) 2.809 6_565
H(4) C(10) 2.675 7_555
H(4) C(14) 3.410 2_555
H(4) H(4) 2.170 7_555
H(4) H(7) 3.338 2_555
H(5) C(1) 3.494 .
H(5) C(1) 3.494 8_555
H(5) C(2) 3.087 .
H(5) C(3) 3.182 .
H(6) N(2) 3.528 4_565
H(6) N(2) 3.528 5_565
H(6) C(3) 3.341 .
H(6) C(4) 3.337 .
H(6) C(4) 3.337 8_555
H(6) C(5) 3.421 .
H(6) C(5) 3.421 8_555
H(6) C(6) 3.478 .
H(6) C(8) 3.511 4_565
H(6) C(8) 3.511 5_565
H(7) N(2) 3.540 4_565
H(7) N(2) 3.540 5_565
H(7) C(10) 3.496 2_554
H(7) C(10) 3.496 7_555
H(7) H(4) 3.338 2_554
H(7) H(4) 3.338 7_555

loop_
_geom_torsion_atom_site_label_1
_geom_torsion_atom_site_label_2
_geom_torsion_atom_site_label_3
_geom_torsion_atom_site_label_4
_geom_torsion
_geom_torsion_site_symmetry_1
_geom_torsion_site_symmetry_3
_geom_torsion_site_symmetry_4
N(1) Zn(1) N(1) C(1) 44.9(2) . 4_655 4_655
N(1) Zn(1) N(1) C(1) 44.9(2) 4_655 . .
N(1) Zn(1) N(1) C(1) -45(8) . 6_555 6_555
N(1) Zn(1) N(1) C(1) -45(8) 6_555 . .
N(1) Zn(1) N(1) C(1) -135.4(2) . 7_655 7_655
N(1) Zn(1) N(1) C(1) -135.4(2) 7_655 . .
N(1) Zn(1) N(3) C(9) -57.46(7) . . .
N(1) Zn(1) N(3) C(9) 122.54(7) . . 6_555
N(3) Zn(1) N(1) C(1) -45.2(2) . . .
N(1) Zn(1) N(3) C(9) -147.42(7) . 4_655 4_655
N(3) Zn(1) N(1) C(1) 134.8(2) 4_655 . .
N(1) Zn(1) N(1) C(1) -135.4(2) 4_655 6_555 6_555
N(1) Zn(1) N(1) C(1) -135.4(2) 6_555 4_655 4_655
N(1) Zn(1) N(1) C(1) -45(8) 4_655 7_655 7_655
N(1) Zn(1) N(1) C(1) -45(8) 7_655 4_655 4_655
N(1) Zn(1) N(3) C(9) -147.42(7) 4_655 . .
N(1) Zn(1) N(3) C(9) 32.58(7) 4_655 . 6_555
N(3) Zn(1) N(1) C(1) 134.8(2) . 4_655 4_655
N(1) Zn(1) N(3) C(9) -57.46(7) 4_655 4_655 4_655
N(3) Zn(1) N(1) C(1) -45.2(2) 4_655 4_655 4_655
N(1) Zn(1) N(1) C(1) 44.9(2) 6_555 7_655 7_655
N(1) Zn(1) N(1) C(1) 44.9(2) 7_655 6_555 6_555
N(1) Zn(1) N(3) C(9) 122.54(7) 6_555 . .
N(1) Zn(1) N(3) C(9) -57.46(7) 6_555 . 6_555
N(3) Zn(1) N(1) C(1) -45.2(2) . 6_555 6_555
N(1) Zn(1) N(3) C(9) 32.58(7) 6_555 4_655 4_655
N(3) Zn(1) N(1) C(1) 134.8(2) 4_655 6_555 6_555
N(1) Zn(1) N(3) C(9) 32.58(7) 7_655 . .
N(1) Zn(1) N(3) C(9) -147.42(7) 7_655 . 6_555
N(3) Zn(1) N(1) C(1) 134.8(2) . 7_655 7_655
N(1) Zn(1) N(3) C(9) 122.54(7) 7_655 4_655 4_655
N(3) Zn(1) N(1) C(1) -45.2(2) 4_655 7_655 7_655
Zn(1) N(1) C(1) C(2) 92(6) . . .
Zn(1) N(3) C(9) C(10) 179.54(9) . . .
Zn(1) N(3) C(9) C(10) 179.54(10) . 6_555 6_555
C(9) N(3) C(9) C(10) -0.46(16) . 6_555 6_555
C(9) N(3) C(9) C(10) -0.46(16) 6_555 . .
N(1) C(1) C(2) C(1) -174(6) . . 8_555
N(1) C(1) C(2) C(3) 6(6) . . .
C(1) C(2) C(3) C(4) 0.5(2) . . .
C(1) C(2) C(3) C(4) 179.81(17) . . 8_555
C(1) C(2) C(3) C(4) -179.81(17) 8_555 . .
C(1) C(2) C(3) C(4) -0.5(2) 8_555 . 8_555
C(2) C(3) C(4) C(5) 175.72(18) . . .
C(2) C(3) C(4) C(5) -175.72(18) . 8_555 8_555
C(4) C(3) C(4) C(5) 3.6(2) . 8_555 8_555
C(4) C(3) C(4) C(5) -3.6(2) 8_555 . .
C(3) C(4) C(5) C(6) 1.2(2) . . .
C(4) C(5) C(6) C(5) 1.3(3) . . 8_555
C(4) C(5) C(6) C(7) 178.93(19) . . .
C(5) C(6) C(7) C(8) 32.1(2) . . .
C(5) C(6) C(7) C(7) -88.8(2) . . 4_565
C(5) C(6) C(7) C(8) 150.3(2) . . 8_555
C(5) C(6) C(7) C(8) -150.3(2) 8_555 . .
C(5) C(6) C(7) C(7) 88.8(2) 8_555 . 4_565
C(5) C(6) C(7) C(8) -32.1(2) 8_555 . 8_555
C(6) C(7) C(7) C(8) 57.35(13) . 4_565 4_565
C(6) C(7) C(8) N(2) -5(7) . . .
C(6) C(7) C(8) N(2) 5(7) . 8_555 8_555
C(7) C(7) C(8) N(2) 119(7) 4_565 . .
C(8) C(7) C(7) C(6) 57.35(13) . 4_565 4_565
C(8) C(7) C(7) C(8) -65.3(2) . 4_565 4_565
C(7) C(7) C(8) N(2) -119(7) 4_565 8_555 8_555
C(8) C(7) C(7) C(6) -57.35(13) 8_555 4_565 4_565
C(8) C(7) C(8) N(2) 125(7) . 8_555 8_555
C(8) C(7) C(8) N(2) -125(7) 8_555 . .
N(3) C(9) C(10) C(11) 0.91(19) . . .
C(9) C(10) C(11) C(10) -0.43(16) . . 6_555
C(9) C(10) C(11) C(11) 179.57(9) . . 4_555
C(10) C(11) C(11) C(10) -156.02(10) . 4_555 4_555
C(10) C(11) C(11) C(10) 23.98(10) 6_555 4_555 4_555
